data_2204816
loop_
_publ_author_name
'Deng, Bin'
'Ibers, James A.'

_publ_section_title
;
 Cs~3~TaS~4~
;
_journal_issue 12
_journal_name_full 'Acta Crystallographica Section E'
_journal_page_first i147
_journal_page_last i148
_journal_paper_doi 10.1107/S1600536804029927
_journal_volume 60
_journal_year 2004
_chemical_formula_iupac 'Cs3 Ta S4'
_chemical_formula_structural 'Cs3 (Ta S4)'
_chemical_formula_sum 'Cs3 S4 Ta'
_chemical_formula_weight 707.92
_chemical_name_common 'Tricesium tantalum tetrasulfide'
_chemical_name_systematic
;
Tricesium tantalum tetrasulfide
;
_space_group_IT_number 62
_symmetry_cell_setting orthorhombic
_symmetry_space_group_name_Hall '-P 2ac 2n'
_symmetry_space_group_name_H-M 'P n m a'
_atom_sites_solution_primary direct
_atom_sites_solution_secondary difmap
_audit_creation_method SHELXL-97
_cell_angle_alpha 90
_cell_angle_beta 90
_cell_angle_gamma 90
_cell_formula_units_Z 4
_cell_length_a 9.9205(8)
_cell_length_b 11.5070(10)
_cell_length_c 9.9406(9)
_cell_measurement_reflns_used 5650
_cell_measurement_temperature 153(2)
_cell_measurement_theta_max 28.75
_cell_measurement_theta_min 2.71
_cell_volume 1134.77(17)
_computing_cell_refinement 'SAINT (Bruker, 2003)'
_computing_data_collection 'SMART (Bruker, 2003)'
_computing_data_reduction SAINT
_computing_molecular_graphics 'XP in SHELXTL'
_computing_publication_material SHELXTL
_computing_structure_refinement 'SHELXL97 in SHELXTL'
_computing_structure_solution 'SHELXTL (Sheldrick, 2003)'
_diffrn_ambient_temperature 153(2)
_diffrn_measured_fraction_theta_full 1.000
_diffrn_measured_fraction_theta_max 0.958
_diffrn_measurement_device_type
;
'Bruker SMART 1000 CCD'
;
_diffrn_measurement_method '0.3\% \w scans'
_diffrn_radiation_monochromator graphite
_diffrn_radiation_source 'fine-focus sealed tube'
_diffrn_radiation_type MoK\a
_diffrn_radiation_wavelength 0.71073
_diffrn_reflns_av_R_equivalents 0.0462
_diffrn_reflns_av_sigmaI/netI 0.0250
_diffrn_reflns_limit_h_max 13
_diffrn_reflns_limit_h_min -13
_diffrn_reflns_limit_k_max 15
_diffrn_reflns_limit_k_min -15
_diffrn_reflns_limit_l_max 13
_diffrn_reflns_limit_l_min -13
_diffrn_reflns_number 12415
_diffrn_reflns_theta_full 25.00
_diffrn_reflns_theta_max 28.75
_diffrn_reflns_theta_min 2.71
_diffrn_standards_decay_% <1
_diffrn_standards_number 0
_exptl_absorpt_coefficient_mu 19.83
_exptl_absorpt_correction_T_max 0.396
_exptl_absorpt_correction_T_min 0.037
_exptl_absorpt_correction_type numerical
_exptl_absorpt_process_details
;
face indexed (SHELXTL, Sheldrick, 2003)'
;
_exptl_crystal_colour colorless
_exptl_crystal_density_diffrn 4.144
_exptl_crystal_density_method 'not measured'
_exptl_crystal_description 'flat plate'
_exptl_crystal_F_000 1208
_exptl_crystal_size_max 0.43
_exptl_crystal_size_mid 0.124
_exptl_crystal_size_min 0.046
_refine_diff_density_max 3.16
_refine_diff_density_min -3.04
_refine_ls_extinction_coef 0.00075(13)
_refine_ls_extinction_expression Fc^*^=kFc[1+0.001xFc^2^\l^3^/sin(2\q)]^-1/4^
_refine_ls_extinction_method SHELXL97
_refine_ls_goodness_of_fit_ref 1.198
_refine_ls_hydrogen_treatment none
_refine_ls_matrix_type full
_refine_ls_number_parameters 44
_refine_ls_number_reflns 1482
_refine_ls_number_restraints 0
_refine_ls_restrained_S_all 1.198
_refine_ls_R_factor_all 0.0257
_refine_ls_R_factor_gt 0.0255
_refine_ls_shift/su_max 0.002
_refine_ls_shift/su_mean 0.000
_refine_ls_structure_factor_coef Fsqd
_refine_ls_weighting_details 'w=1/[\s^2^(Fo^2^)+(0.0478P)^2^] where P=(Fo^2^+2Fc^2^)/3'
_refine_ls_weighting_scheme calc
_refine_ls_wR_factor_gt 0.0705
_refine_ls_wR_factor_ref 0.0707
_reflns_number_gt 1462
_reflns_number_total 1482
_reflns_threshold_expression I>2\s(I)
_cod_data_source_file wm6040.cif
_cod_data_source_block I
_cod_database_code 2204816
_cod_database_fobs_code 2204816

loop_
_symmetry_equiv_pos_as_xyz
'x, y, z'
'-x+1/2, -y, z+1/2'
'-x, y+1/2, -z'
'x+1/2, -y+1/2, -z+1/2'
'-x, -y, -z'
'x-1/2, y, -z-1/2'
'x, -y-1/2, z'
'-x-1/2, y-1/2, z-1/2'

loop_
_atom_site_label
_atom_site_fract_x
_atom_site_fract_y
_atom_site_fract_z
_atom_site_U_iso_or_equiv
_atom_site_adp_type
_atom_site_calc_flag
_atom_site_refinement_flags
_atom_site_occupancy
_atom_site_type_symbol
Cs1 0.04691(2) 0.540192(18) 0.29120(2) 0.01540(12) Uani d . 1 Cs
Cs2 0.14991(3) 0.2500 0.08566(4) 0.02268(13) Uani d S 1 Cs
Ta 0.222204(19) 0.2500 0.51653(2) 0.01070(11) Uani d S 1 Ta
S1 0.33203(9) 0.08637(9) 0.45161(11) 0.0202(2) Uani d . 1 S
S2 0.01011(13) 0.2500 0.42884(13) 0.0143(3) Uani d S 1 S
S3 0.20718(12) 0.2500 0.74462(13) 0.0141(3) Uani d S 1 S

loop_
_atom_site_aniso_label
_atom_site_aniso_U_11
_atom_site_aniso_U_22
_atom_site_aniso_U_33
_atom_site_aniso_U_12
_atom_site_aniso_U_13
_atom_site_aniso_U_23
Cs1 0.01669(18) 0.01083(17) 0.01869(18) 0.00041(7) -0.00036(8) 0.00079(8)
Cs2 0.0172(2) 0.0345(2) 0.0164(2) 0.000 0.00236(12) 0.000
Ta 0.01025(16) 0.01044(16) 0.01141(16) 0.000 0.00022(6) 0.000
S1 0.0168(5) 0.0201(5) 0.0237(5) 0.0056(4) -0.0010(4) -0.0071(4)
S2 0.0112(5) 0.0153(6) 0.0164(6) 0.000 -0.0014(4) 0.000
S3 0.0161(6) 0.0143(6) 0.0118(6) 0.000 0.0001(5) 0.000

loop_
_atom_type_symbol
_atom_type_description
_atom_type_scat_dispersion_real
_atom_type_scat_dispersion_imag
_atom_type_scat_source
S S 0.1246 0.1234 'International Tables Vol C Tables 4.2.6.8 and 6.1.1.4'
Cs Cs -0.3680 2.1192 'International Tables Vol C Tables 4.2.6.8 and 6.1.1.4'
Ta Ta -0.7052 6.5227 'International Tables Vol C Tables 4.2.6.8 and 6.1.1.4'

loop_
_geom_angle_atom_site_label_1
_geom_angle_atom_site_label_2
_geom_angle_atom_site_label_3
_geom_angle_site_symmetry_1
_geom_angle_site_symmetry_3
_geom_angle
_geom_angle_publ_flag
S3 Cs1 S3 2_564 5_566 90.736(8) ?
S3 Cs1 S1 2_564 4_455 128.38(3) ?
S3 Cs1 S1 5_566 4_455 77.34(2) ?
S3 Cs1 S1 2_564 7_565 77.60(2) ?
S3 Cs1 S1 5_566 7_565 153.91(3) ?
S1 Cs1 S1 4_455 7_565 128.08(3) ?
S3 Cs1 S1 2_564 8_665 62.59(3) ?
S3 Cs1 S1 5_566 8_665 92.45(3) ?
S1 Cs1 S1 4_455 8_665 67.91(3) ?
S1 Cs1 S1 7_565 8_665 102.363(15) ?
S3 Cs1 S2 2_564 . 139.74(3) ?
S3 Cs1 S2 5_566 . 126.83(3) ?
S1 Cs1 S2 4_455 . 79.49(3) ?
S1 Cs1 S2 7_565 . 62.24(2) ?
S1 Cs1 S2 8_665 . 121.33(3) ?
S3 Cs1 S2 2_564 5_566 75.83(3) ?
S3 Cs1 S2 5_566 5_566 61.38(3) ?
S1 Cs1 S2 4_455 5_566 133.26(3) ?
S1 Cs1 S2 7_565 5_566 92.93(3) ?
S1 Cs1 S2 8_665 5_566 130.63(2) ?
S2 Cs1 S2 . 5_566 107.420(11) ?
S3 Cs2 S2 1_554 6_656 78.18(3) ?
S3 Cs2 S2 1_554 . 167.39(3) ?
S2 Cs2 S2 6_656 . 114.43(3) ?
S3 Cs2 S1 1_554 4_455 92.42(3) ?
S2 Cs2 S1 6_656 4_455 148.161(17) ?
S2 Cs2 S1 . 4_455 76.78(2) ?
S3 Cs2 S1 1_554 6_556 92.42(3) ?
S2 Cs2 S1 6_656 6_556 148.160(17) ?
S2 Cs2 S1 . 6_556 76.78(2) ?
S1 Cs2 S1 4_455 6_556 61.34(3) ?
S3 Cs2 S1 1_554 8_665 70.857(15) ?
S2 Cs2 S1 6_656 8_665 86.745(16) ?
S2 Cs2 S1 . 8_665 108.525(15) ?
S1 Cs2 S1 4_455 8_665 61.50(2) ?
S1 Cs2 S1 6_556 8_665 119.113(16) ?
Cs1 Cs2 S1 . 8_665 52.815(16) ?
Cs1 Cs2 S1 7_565 8_665 162.729(16) ?
S3 Cs2 S1 1_554 2_554 70.856(15) ?
S2 Cs2 S1 6_656 2_554 86.744(16) ?
S2 Cs2 S1 . 2_554 108.525(15) ?
S1 Cs2 S1 4_455 2_554 119.113(16) ?
S1 Cs2 S1 6_556 2_554 61.50(2) ?
Cs1 Cs2 S1 . 2_554 162.729(16) ?
Cs1 Cs2 S1 7_565 2_554 52.816(16) ?
S1 Cs2 S1 8_665 2_554 141.69(3) ?
S1 Ta S1 7_565 . 112.16(5) y
S1 Ta S3 7_565 . 108.38(3) ?
S1 Ta S3 . . 108.38(3) y
S1 Ta S2 7_565 . 109.56(3) ?
S1 Ta S2 . . 109.56(3) y
S3 Ta S2 . . 108.74(4) y
Ta S1 Cs1 . 4 145.67(4) ?
Ta S1 Cs1 . 7_565 94.90(3) ?
Cs1 S1 Cs1 4 7_565 90.27(2) ?
Ta S1 Cs1 . 8_656 90.91(3) ?
Cs1 S1 Cs1 4 8_656 112.09(3) ?
Cs1 S1 Cs1 7_565 8_656 128.40(3) ?
Ta S1 Cs2 . 6_656 90.89(3) ?
Cs1 S1 Cs2 4 6_656 68.063(19) ?
Cs1 S1 Cs2 7_565 6_656 147.43(3) ?
Cs1 S1 Cs2 8_656 6_656 83.40(2) ?
Ta S1 Cs2 . 2 135.43(4) ?
Cs1 S1 Cs2 4 2 78.840(19) ?
Cs1 S1 Cs2 7_565 2 78.11(2) ?
Cs1 S1 Cs2 8_656 2 62.861(18) ?
Cs2 S1 Cs2 6_656 2 118.50(2) ?
Ta S2 Cs2 . 6_556 159.80(5) ?
Ta S2 Cs1 . . 92.95(2) ?
Cs2 S2 Cs1 6_556 . 94.90(2) ?
Ta S2 Cs1 . 7_565 92.95(2) ?
Cs2 S2 Cs1 6_556 7_565 94.90(2) ?
Cs1 S2 Cs1 . 7_565 134.04(4) ?
Ta S2 Cs2 . . 90.38(4) ?
Cs2 S2 Cs2 6_556 . 109.81(3) ?
Cs1 S2 Cs2 . . 67.21(2) ?
Cs1 S2 Cs2 7_565 . 67.21(2) ?
Ta S2 Cs1 . 5_566 81.63(3) ?
Cs2 S2 Cs1 6_556 5_566 83.02(3) ?
Cs1 S2 Cs1 . 5_566 72.580(10) ?
Cs1 S2 Cs1 7_565 5_566 153.28(3) ?
Cs2 S2 Cs1 . 5_566 138.488(16) ?
Ta S2 Cs1 . 3_546 81.63(3) ?
Cs2 S2 Cs1 6_556 3_546 83.02(3) ?
Cs1 S2 Cs1 . 3_546 153.28(3) ?
Cs1 S2 Cs1 7_565 3_546 72.579(10) ?
Cs2 S2 Cs1 . 3_546 138.487(16) ?
Cs1 S2 Cs1 5_566 3_546 80.74(3) ?
Ta S3 Cs2 . 1_556 174.24(5) ?
Ta S3 Cs1 . 2_565 95.00(3) ?
Cs2 S3 Cs1 1_556 2_565 89.12(3) ?
Ta S3 Cs1 . 8_656 95.00(3) ?
Cs2 S3 Cs1 1_556 8_656 89.12(3) ?
Cs1 S3 Cs1 2_565 8_656 88.39(3) ?
Ta S3 Cs1 . 5_566 86.90(3) ?
Cs2 S3 Cs1 1_556 5_566 88.93(3) ?
Cs1 S3 Cs1 2_565 5_566 92.291(9) ?
Cs1 S3 Cs1 8_656 5_566 177.92(4) ?
Ta S3 Cs1 . 3_546 86.90(3) ?
Cs2 S3 Cs1 1_556 3_546 88.93(3) ?
Cs1 S3 Cs1 2_565 3_546 177.92(4) ?
Cs1 S3 Cs1 8_656 3_546 92.290(9) ?
Cs1 S3 Cs1 5_566 3_546 86.96(3) ?

loop_
_geom_bond_atom_site_label_1
_geom_bond_atom_site_label_2
_geom_bond_site_symmetry_2
_geom_bond_distance
_geom_bond_publ_flag
Cs1 S3 2_564 3.4632(9) y
Cs1 S3 5_566 3.5085(9) y
Cs1 S1 4_455 3.5343(10) y
Cs1 S1 7_565 3.5588(10) y
Cs1 S1 8_665 3.6221(11) y
Cs1 S2 . 3.6271(6) y
Cs1 S2 5_566 3.7274(11) y
Cs1 Cs2 . 4.0459(4) ?
Cs1 Ta 5_566 4.0754(3) ?
Cs1 Ta 2_564 4.3046(3) ?
Cs1 Cs1 5_566 4.3537(6) ?
Cs1 Ta . 4.3809(4) ?
Cs2 S3 1_554 3.4374(14) y
Cs2 S2 6_656 3.5763(14) y
Cs2 S2 . 3.6825(14) y
Cs2 S1 4_455 3.6915(10) y
Cs2 S1 6_556 3.6915(10) ?
Cs2 Cs1 7_565 4.0459(4) ?
Cs2 S1 8_665 4.0974(11) y
Cs2 S1 2_554 4.0975(11) ?
Cs2 Ta . 4.3428(6) ?
Cs2 Ta 6_556 4.3629(5) ?
Cs2 Cs1 2_564 4.8418(4) ?
Ta S1 7_565 2.2690(9) ?
Ta S1 . 2.2691(9) y
Ta S3 . 2.2723(14) y
Ta S2 . 2.2775(13) y
Ta Cs1 5_566 4.0754(3) ?
Ta Cs1 3_546 4.0755(3) ?
Ta Cs1 2_565 4.3047(3) ?
Ta Cs1 8_656 4.3047(3) ?
Ta Cs2 6_656 4.3628(5) ?
Ta Cs1 7_565 4.3809(4) ?
S1 Cs1 4 3.5342(10) ?
S1 Cs1 7_565 3.5588(10) ?
S1 Cs1 8_656 3.6222(11) ?
S1 Cs2 6_656 3.6914(10) ?
S1 Cs2 2 4.0975(11) ?
S2 Cs2 6_556 3.5764(14) ?
S2 Cs1 7_565 3.6271(6) ?
S2 Cs1 5_566 3.7274(11) ?
S2 Cs1 3_546 3.7275(11) ?
S3 Cs2 1_556 3.4374(14) ?
S3 Cs1 2_565 3.4633(9) ?
S3 Cs1 8_656 3.4633(9) ?
S3 Cs1 5_566 3.5085(9) ?
S3 Cs1 3_546 3.5085(9) ?
